data_1510564
loop_
_publ_author_name
'Mueller, B.G.'
'Fitz, H.'

_publ_section_title
;
 Synthese und Struktur neuer Tetrafluroaurate(III), Tl F2 (Au F4), M2 F
 (Au F4)5 (M = Bi, La, Y) und Sm (Au F4)3
;
_journal_name_full 'Zeitschrift fuer Anorganische und Allgemeine Chemie'
_journal_page_first 126
_journal_page_last 132
_journal_paper_doi 10.1002/1521-3749(200201)628:1<126::AID-ZAAC126>3.0.CO;2-K
_journal_volume 628
_journal_year 2002
_chemical_formula_sum 'Au5 F21 Y2'
_chemical_name_systematic 'Y2 F (Au F4)5'
_space_group_IT_number 13
_symmetry_space_group_name_Hall '-P 2yac'
_symmetry_space_group_name_H-M 'P 1 2/n 1'
_cell_angle_alpha 90
_cell_angle_beta 89.18
_cell_angle_gamma 90
_cell_formula_units_Z 2
_cell_length_a 11.889
_cell_length_b 7.974
_cell_length_c 8.957
_cell_volume 849.062
_citation_journal_id_ASTM ZAACAB
_cod_data_source_file gold_666.cif
_cod_data_source_block Au5F21Y2
_cod_original_cell_volume 849.0624
_cod_original_sg_symbol_Hall '-P 2yc (x-z,y,z)'
_cod_database_code 1510564

loop_
_symmetry_equiv_pos_as_xyz
x,y,z
-x+1/2,y,-z+1/2
-x,-y,-z
x-1/2,-y,z-1/2

loop_
_atom_site_label
_atom_site_type_symbol
_atom_site_fract_x
_atom_site_fract_y
_atom_site_fract_z
_atom_site_occupancy
_atom_site_U_iso_or_equiv
Au1 Au+3 0.59551 0.1683 0.27513 1 0.0
F1 F-1 0.679 0.672 0.405 1 0.0
F7 F-1 0.357 0.192 0.239 1 0.0
F11 F-1 0.311 0.58 0.384 1 0.0
Au3 Au+3 0.25 0.02 0.25 1 0.0
F6 F-1 0.414 0.536 0.125 1 0.0
F3 F-1 0.9 0.696 0.406 1 0.0
F10 F-1 0.398 0.592 0.745 1 0.0
F2 F-1 0.91 0.928 0.209 1 0.0
Au2 Au+3 0.79364 0.55979 0.51226 1 0.0
F8 F-1 0.367 0.851 0.236 1 0.0
F5 F-1 0 0.5 0 1 0.0
F9 F-1 0.464 0.824 0.522 1 0.0
F4 F-1 0.836 0.154 0.414 1 0.0
Y1 Y+3 0.4981 0.6703 0.3155 1 0.0
